data_1504281
loop_
_publ_author_name
'Nakazono, Satomi'
'Easwaramoorthi, Shanmugam'
'Kim, Dongho'
'Shinokubo, Hiroshi'
'Osuka, Atsuhiro'

_publ_section_title
;
 Synthesis of arylated perylene bisimides through C-H bond cleavage under
 ruthenium catalysis.
;
_journal_issue 23
_journal_name_full 'Organic letters'
_journal_page_first 5426
_journal_page_last 5429
_journal_paper_doi 10.1021/ol902271b
_journal_volume 11
_journal_year 2009
_chemical_formula_sum 'C60 H44 Br4 Cl6 N2 O4'
_chemical_formula_weight 1389.31
_chemical_name_systematic
; 
 ? 
;
_space_group_IT_number 14
_symmetry_cell_setting monoclinic
_symmetry_Int_Tables_number 14
_symmetry_space_group_name_Hall '-P 2yab'
_symmetry_space_group_name_H-M 'P 1 21/a 1'
_atom_sites_solution_hydrogens geom
_atom_sites_solution_primary direct
_atom_sites_solution_secondary difmap
_audit_creation_method SHELXL-97
_cell_angle_alpha 90.00
_cell_angle_beta 105.218(9)
_cell_angle_gamma 90.00
_cell_formula_units_Z 2
_cell_length_a 18.099(4)
_cell_length_b 8.285(3)
_cell_length_c 19.042(5)
_cell_measurement_reflns_used 17643
_cell_measurement_temperature 123(2)
_cell_measurement_theta_max 27.5
_cell_measurement_theta_min 3.0
_cell_volume 2755.2(14)
_computing_structure_refinement 'SHELXL-97 (Sheldrick, 1997)'
_computing_structure_solution 'SHELXS-97 (Sheldrick, 1990)'
_diffrn_ambient_temperature 123(2)
_diffrn_detector_area_resol_mean 5.00
_diffrn_measured_fraction_theta_full 0.997
_diffrn_measured_fraction_theta_max 0.997
_diffrn_measurement_device_type 'Rigaku RAXIS-RAPID'
_diffrn_measurement_method \w
_diffrn_radiation_monochromator graphite
_diffrn_radiation_source 'fine-focus sealed tube'
_diffrn_radiation_type MoK\a
_diffrn_radiation_wavelength 0.71075
_diffrn_reflns_av_R_equivalents 0.0000
_diffrn_reflns_av_sigmaI/netI 0.0491
_diffrn_reflns_limit_h_max 23
_diffrn_reflns_limit_h_min 0
_diffrn_reflns_limit_k_max 10
_diffrn_reflns_limit_k_min 0
_diffrn_reflns_limit_l_max 23
_diffrn_reflns_limit_l_min -24
_diffrn_reflns_number 6298
_diffrn_reflns_theta_full 27.48
_diffrn_reflns_theta_max 27.48
_diffrn_reflns_theta_min 3.05
_exptl_absorpt_coefficient_mu 3.263
_exptl_absorpt_correction_T_max 0.7361
_exptl_absorpt_correction_T_min 0.3552
_exptl_absorpt_correction_type multi-scan
_exptl_absorpt_process_details
;
    Higashi, T. (1995). Program for Absorption Correction.
    Rigaku Corporation, Tokyo, Japan.
;
_exptl_crystal_colour orange
_exptl_crystal_density_diffrn 1.675
_exptl_crystal_density_method 'not measured'
_exptl_crystal_description prism
_exptl_crystal_F_000 1384
_exptl_crystal_size_max 0.40
_exptl_crystal_size_mid 0.20
_exptl_crystal_size_min 0.10
_refine_diff_density_max 2.315
_refine_diff_density_min -1.348
_refine_diff_density_rms 0.142
_refine_ls_extinction_method none
_refine_ls_goodness_of_fit_ref 1.044
_refine_ls_hydrogen_treatment constr
_refine_ls_matrix_type full
_refine_ls_number_parameters 344
_refine_ls_number_reflns 6298
_refine_ls_number_restraints 0
_refine_ls_restrained_S_all 1.044
_refine_ls_R_factor_all 0.1006
_refine_ls_R_factor_gt 0.0727
_refine_ls_shift/su_max 0.001
_refine_ls_shift/su_mean 0.000
_refine_ls_structure_factor_coef Fsqd
_refine_ls_weighting_details 'calc w=1/[\s^2^(Fo^2^)+(0.1118P)^2^+15.8899P] where P=(Fo^2^+2Fc^2^)/3'
_refine_ls_weighting_scheme calc
_refine_ls_wR_factor_gt 0.2150
_refine_ls_wR_factor_ref 0.2335
_reflns_number_gt 4533
_reflns_number_total 6298
_reflns_threshold_expression >2sigma(I)
_cod_data_source_file ol902271b_si_002.cif
_cod_data_source_block 4
_cod_original_cell_volume 2755.2(13)
_cod_original_sg_symbol_H-M 'P 21/a'
_cod_database_code 1504281

loop_
_symmetry_equiv_pos_as_xyz
'x, y, z'
'-x+1/2, y+1/2, -z'
'-x, -y, -z'
'x-1/2, -y-1/2, z'

loop_
_atom_site_label
_atom_site_type_symbol
_atom_site_fract_x
_atom_site_fract_y
_atom_site_fract_z
_atom_site_U_iso_or_equiv
_atom_site_adp_type
_atom_site_occupancy
_atom_site_symmetry_multiplicity
_atom_site_calc_flag
_atom_site_refinement_flags
Br1 Br 0.24534(5) -0.08846(13) 1.01002(4) 0.0610(3) Uani 1 1 d .
Br2 Br -0.54694(3) -0.04309(10) 0.34954(4) 0.0476(2) Uani 1 1 d .
Cl1 Cl 0.06676(16) 0.1945(4) 1.00471(15) 0.0916(9) Uani 1 1 d .
Cl2 Cl 0.03203(19) 0.3733(4) 0.8705(2) 0.1014(11) Uani 1 1 d .
Cl3 Cl -0.08904(14) 0.2621(4) 0.93112(13) 0.0859(9) Uani 1 1 d .
O1 O -0.0678(2) -0.0461(6) 0.7945(2) 0.0364(10) Uani 1 1 d .
O2 O -0.2683(2) -0.2230(5) 0.6137(2) 0.0345(10) Uani 1 1 d .
N1 N -0.1685(3) -0.1383(6) 0.7060(2) 0.0279(10) Uani 1 1 d .
C1 C -0.0466(3) -0.0796(6) 0.6777(3) 0.0236(11) Uani 1 1 d .
C2 C 0.0326(3) -0.0663(7) 0.7010(3) 0.0270(11) Uani 1 1 d .
C3 C 0.0735(3) -0.0387(7) 0.6490(3) 0.0264(11) Uani 1 1 d .
H1 H 0.1266 -0.0333 0.6645 0.032 Uiso 1 1 calc R
C4 C 0.0384(3) -0.0192(7) 0.5758(3) 0.0234(10) Uani 1 1 d .
C5 C -0.0428(3) -0.0375(6) 0.5513(3) 0.0209(10) Uani 1 1 d .
C6 C -0.0818(3) -0.0192(6) 0.4773(3) 0.0215(10) Uani 1 1 d .
C7 C -0.1603(3) -0.0378(7) 0.4571(3) 0.0240(10) Uani 1 1 d .
H2 H -0.1860 -0.0241 0.4083 0.029 Uiso 1 1 calc R
C8 C -0.2035(3) -0.0764(7) 0.5065(3) 0.0240(11) Uani 1 1 d .
C9 C -0.1656(3) -0.0982(7) 0.5794(3) 0.0243(11) Uani 1 1 d .
C10 C -0.2055(3) -0.1596(7) 0.6327(3) 0.0272(11) Uani 1 1 d .
C11 C -0.0845(3) -0.0731(6) 0.6030(3) 0.0204(10) Uani 1 1 d .
C12 C -0.0937(3) -0.0858(7) 0.7313(3) 0.0257(11) Uani 1 1 d .
C13 C 0.0787(3) -0.0749(8) 0.7776(3) 0.0314(13) Uani 1 1 d .
C14 C 0.1268(4) 0.0535(9) 0.8057(3) 0.0380(14) Uani 1 1 d .
H3 H 0.1268 0.1443 0.7769 0.046 Uiso 1 1 calc R
C15 C 0.1746(4) 0.0491(10) 0.8752(4) 0.0438(16) Uani 1 1 d .
H4 H 0.2056 0.1372 0.8934 0.053 Uiso 1 1 calc R
C16 C 0.1762(4) -0.0842(10) 0.9167(3) 0.0417(16) Uani 1 1 d .
C17 C 0.1293(4) -0.2152(9) 0.8909(3) 0.0396(15) Uani 1 1 d .
H5 H 0.1304 -0.3059 0.9199 0.047 Uiso 1 1 calc R
C18 C 0.0806(4) -0.2090(8) 0.8212(3) 0.0365(14) Uani 1 1 d .
H6 H 0.0488 -0.2963 0.8036 0.044 Uiso 1 1 calc R
C19 C -0.2878(3) -0.0822(7) 0.4746(3) 0.0252(11) Uani 1 1 d .
C20 C -0.3179(3) -0.1707(7) 0.4110(3) 0.0287(12) Uani 1 1 d .
H7 H -0.2856 -0.2357 0.3925 0.034 Uiso 1 1 calc R
C21 C -0.3953(3) -0.1633(8) 0.3751(3) 0.0345(13) Uani 1 1 d .
H8 H -0.4151 -0.2253 0.3338 0.041 Uiso 1 1 calc R
C22 C -0.4422(3) -0.0628(7) 0.4017(3) 0.0320(13) Uani 1 1 d .
C23 C -0.4152(3) 0.0236(8) 0.4651(3) 0.0318(13) Uani 1 1 d .
H9 H -0.4480 0.0878 0.4834 0.038 Uiso 1 1 calc R
C24 C -0.3381(3) 0.0127(7) 0.5011(3) 0.0281(12) Uani 1 1 d .
H10 H -0.3195 0.0702 0.5440 0.034 Uiso 1 1 calc R
C25 C -0.2118(4) -0.1799(9) 0.7608(3) 0.0406(16) Uani 1 1 d .
H11 H -0.2624 -0.2148 0.7319 0.049 Uiso 1 1 calc R
C26 C -0.2271(5) -0.0310(12) 0.8026(5) 0.063(2) Uani 1 1 d .
H13 H -0.2680 -0.0563 0.8250 0.076 Uiso 1 1 calc R
H14 H -0.1815 -0.0087 0.8414 0.076 Uiso 1 1 calc R
C27 C -0.2483(5) 0.1183(12) 0.7582(5) 0.064(2) Uani 1 1 d .
H17 H -0.2028 0.1773 0.7578 0.077 Uiso 1 1 calc R
H18 H -0.2808 0.1842 0.7790 0.077 Uiso 1 1 calc R
H19 H -0.2750 0.0895 0.7093 0.077 Uiso 1 1 calc R
C28 C -0.1793(5) -0.3220(12) 0.8052(4) 0.064(2) Uani 1 1 d .
H15 H -0.1294 -0.2931 0.8362 0.077 Uiso 1 1 calc R
H16 H -0.2120 -0.3490 0.8365 0.077 Uiso 1 1 calc R
C29 C -0.1708(8) -0.4635(12) 0.7637(6) 0.086(3) Uani 1 1 d .
H20 H -0.2164 -0.5278 0.7551 0.103 Uiso 1 1 calc R
H21 H -0.1278 -0.5256 0.7905 0.103 Uiso 1 1 calc R
H22 H -0.1625 -0.4311 0.7180 0.103 Uiso 1 1 calc R
C30 C 0.0030(5) 0.2215(11) 0.9215(4) 0.056(2) Uani 1 1 d .
H12 H 0.0004 0.1202 0.8944 0.067 Uiso 1 1 calc R

loop_
_atom_site_aniso_label
_atom_site_aniso_U_11
_atom_site_aniso_U_22
_atom_site_aniso_U_33
_atom_site_aniso_U_23
_atom_site_aniso_U_13
_atom_site_aniso_U_12
Br1 0.0557(5) 0.0853(7) 0.0303(4) 0.0070(4) -0.0096(3) -0.0019(4)
Br2 0.0246(3) 0.0669(5) 0.0460(4) 0.0053(3) 0.0000(3) -0.0006(3)
Cl1 0.0726(15) 0.124(3) 0.0670(15) -0.0097(16) -0.0018(12) 0.0057(16)
Cl2 0.100(2) 0.0812(19) 0.144(3) 0.0396(19) 0.070(2) 0.0076(16)
Cl3 0.0591(13) 0.147(3) 0.0526(12) 0.0132(15) 0.0156(10) -0.0071(15)
O1 0.035(2) 0.058(3) 0.0188(19) -0.0055(18) 0.0113(17) -0.004(2)
O2 0.034(2) 0.042(2) 0.029(2) -0.0029(18) 0.0117(17) -0.0171(19)
N1 0.032(2) 0.036(3) 0.019(2) -0.0012(19) 0.0125(19) -0.005(2)
C1 0.030(3) 0.025(3) 0.017(2) 0.0005(19) 0.008(2) 0.001(2)
C2 0.027(3) 0.034(3) 0.019(2) 0.002(2) 0.005(2) 0.001(2)
C3 0.027(2) 0.035(3) 0.018(2) 0.003(2) 0.006(2) 0.001(2)
C4 0.024(2) 0.027(3) 0.019(2) 0.002(2) 0.006(2) 0.002(2)
C5 0.026(2) 0.021(2) 0.017(2) 0.0012(19) 0.007(2) 0.003(2)
C6 0.025(2) 0.019(2) 0.021(2) 0.0002(19) 0.006(2) 0.0027(19)
C7 0.024(2) 0.029(3) 0.019(2) 0.003(2) 0.005(2) 0.001(2)
C8 0.024(2) 0.026(3) 0.022(2) -0.003(2) 0.006(2) -0.002(2)
C9 0.026(3) 0.024(3) 0.025(3) -0.003(2) 0.010(2) -0.001(2)
C10 0.031(3) 0.027(3) 0.025(3) -0.001(2) 0.010(2) 0.000(2)
C11 0.024(2) 0.020(2) 0.019(2) -0.0011(19) 0.008(2) 0.0001(19)
C12 0.032(3) 0.027(3) 0.020(2) 0.002(2) 0.010(2) 0.002(2)
C13 0.025(3) 0.052(4) 0.017(2) 0.004(2) 0.006(2) 0.002(2)
C14 0.038(3) 0.048(4) 0.026(3) 0.005(3) 0.004(3) -0.008(3)
C15 0.040(3) 0.057(4) 0.029(3) -0.002(3) 0.000(3) -0.008(3)
C16 0.035(3) 0.074(5) 0.013(2) 0.001(3) 0.001(2) 0.004(3)
C17 0.048(4) 0.047(4) 0.022(3) 0.006(3) 0.006(3) 0.006(3)
C18 0.045(3) 0.045(4) 0.019(3) 0.000(2) 0.006(2) -0.003(3)
C19 0.024(2) 0.030(3) 0.022(2) 0.000(2) 0.007(2) -0.002(2)
C20 0.027(3) 0.031(3) 0.026(3) 0.000(2) 0.005(2) 0.002(2)
C21 0.033(3) 0.042(4) 0.025(3) 0.001(2) 0.000(2) -0.002(3)
C22 0.022(2) 0.036(3) 0.035(3) 0.008(3) 0.003(2) -0.006(2)
C23 0.021(2) 0.040(3) 0.038(3) 0.000(3) 0.014(2) -0.001(2)
C24 0.022(2) 0.033(3) 0.030(3) -0.004(2) 0.008(2) -0.006(2)
C25 0.052(4) 0.054(4) 0.023(3) -0.010(3) 0.023(3) -0.023(3)
C26 0.052(4) 0.090(7) 0.061(5) -0.030(5) 0.039(4) -0.020(4)
C27 0.046(4) 0.071(6) 0.072(6) -0.024(5) 0.011(4) 0.018(4)
C28 0.073(5) 0.082(6) 0.045(4) 0.010(4) 0.029(4) -0.021(5)
C29 0.133(10) 0.055(6) 0.070(7) 0.013(5) 0.027(7) -0.008(6)
C30 0.060(5) 0.060(5) 0.049(4) -0.010(4) 0.017(4) -0.014(4)

loop_
_atom_type_symbol
_atom_type_description
_atom_type_scat_dispersion_real
_atom_type_scat_dispersion_imag
_atom_type_scat_source
C C 0.0033 0.0016 'International Tables Vol C Tables 4.2.6.8 and 6.1.1.4'
H H 0.0000 0.0000 'International Tables Vol C Tables 4.2.6.8 and 6.1.1.4'
N N 0.0061 0.0033 'International Tables Vol C Tables 4.2.6.8 and 6.1.1.4'
O O 0.0106 0.0060 'International Tables Vol C Tables 4.2.6.8 and 6.1.1.4'
Br Br -0.2901 2.4595 'International Tables Vol C Tables 4.2.6.8 and 6.1.1.4'
Cl Cl 0.1484 0.1585 'International Tables Vol C Tables 4.2.6.8 and 6.1.1.4'

loop_
_geom_angle_atom_site_label_1
_geom_angle_atom_site_label_2
_geom_angle_atom_site_label_3
_geom_angle
_geom_angle_site_symmetry_3
C12 N1 C10 123.9(4) .
C12 N1 C25 118.3(5) .
C10 N1 C25 117.8(5) .
C2 C1 C11 120.5(5) .
C2 C1 C12 120.8(5) .
C11 C1 C12 118.5(5) .
C1 C2 C3 118.6(5) .
C1 C2 C13 125.3(5) .
C3 C2 C13 116.0(5) .
C4 C3 C2 123.0(5) .
C4 C3 H1 118.5 .
C2 C3 H1 118.5 .
C3 C4 C5 118.5(5) .
C3 C4 C6 122.3(5) 3_556
C5 C4 C6 119.2(5) 3_556
C6 C5 C11 119.9(5) .
C6 C5 C4 121.1(4) .
C11 C5 C4 119.0(5) .
C7 C6 C5 118.4(5) .
C7 C6 C4 122.0(5) 3_556
C5 C6 C4 119.7(5) 3_556
C6 C7 C8 123.5(5) .
C6 C7 H2 118.3 .
C8 C7 H2 118.3 .
C9 C8 C7 118.7(5) .
C9 C8 C19 126.1(5) .
C7 C8 C19 115.2(5) .
C8 C9 C11 119.5(5) .
C8 C9 C10 121.8(5) .
C11 C9 C10 118.5(5) .
O2 C10 N1 121.2(5) .
O2 C10 C9 122.0(5) .
N1 C10 C9 116.8(5) .
C1 C11 C5 120.0(5) .
C1 C11 C9 119.9(5) .
C5 C11 C9 120.0(5) .
O1 C12 N1 121.0(5) .
O1 C12 C1 121.8(5) .
N1 C12 C1 117.2(5) .
C18 C13 C14 118.1(5) .
C18 C13 C2 123.3(6) .
C14 C13 C2 118.5(5) .
C15 C14 C13 121.4(6) .
C15 C14 H3 119.3 .
C13 C14 H3 119.3 .
C16 C15 C14 119.6(7) .
C16 C15 H4 120.2 .
C14 C15 H4 120.2 .
C15 C16 C17 121.0(6) .
C15 C16 Br1 118.2(5) .
C17 C16 Br1 120.8(5) .
C16 C17 C18 119.1(6) .
C16 C17 H5 120.4 .
C18 C17 H5 120.4 .
C13 C18 C17 120.9(6) .
C13 C18 H6 119.6 .
C17 C18 H6 119.6 .
C24 C19 C20 117.8(5) .
C24 C19 C8 122.2(5) .
C20 C19 C8 119.7(5) .
C21 C20 C19 121.1(5) .
C21 C20 H7 119.5 .
C19 C20 H7 119.5 .
C22 C21 C20 119.1(6) .
C22 C21 H8 120.5 .
C20 C21 H8 120.5 .
C21 C22 C23 121.7(5) .
C21 C22 Br2 119.1(5) .
C23 C22 Br2 119.2(5) .
C22 C23 C24 118.5(5) .
C22 C23 H9 120.7 .
C24 C23 H9 120.7 .
C23 C24 C19 121.8(5) .
C23 C24 H10 119.1 .
C19 C24 H10 119.1 .
C28 C25 N1 112.2(6) .
C28 C25 C26 116.4(7) .
N1 C25 C26 112.0(6) .
C28 C25 H11 105.1 .
N1 C25 H11 105.1 .
C26 C25 H11 105.1 .
C27 C26 C25 115.4(7) .
C27 C26 H13 108.4 .
C25 C26 H13 108.4 .
C27 C26 H14 108.4 .
C25 C26 H14 108.4 .
H13 C26 H14 107.5 .
C26 C27 H17 109.5 .
C26 C27 H18 109.5 .
H17 C27 H18 109.5 .
C26 C27 H19 109.5 .
H17 C27 H19 109.5 .
H18 C27 H19 109.5 .
C29 C28 C25 114.7(7) .
C29 C28 H15 108.6 .
C25 C28 H15 108.6 .
C29 C28 H16 108.6 .
C25 C28 H16 108.6 .
H15 C28 H16 107.6 .
C28 C29 H20 109.5 .
C28 C29 H21 109.5 .
H20 C29 H21 109.5 .
C28 C29 H22 109.5 .
H20 C29 H22 109.5 .
H21 C29 H22 109.5 .
Cl1 C30 Cl2 112.3(5) .
Cl1 C30 Cl3 110.8(4) .
Cl2 C30 Cl3 110.6(5) .
Cl1 C30 H12 107.6 .
Cl2 C30 H12 107.6 .
Cl3 C30 H12 107.6 .

loop_
_geom_bond_atom_site_label_1
_geom_bond_atom_site_label_2
_geom_bond_distance
_geom_bond_site_symmetry_2
Br1 C16 1.886(6) .
Br2 C22 1.902(6) .
Cl1 C30 1.713(9) .
Cl2 C30 1.752(9) .
Cl3 C30 1.756(9) .
O1 C12 1.217(7) .
O2 C10 1.217(7) .
N1 C12 1.383(7) .
N1 C10 1.393(7) .
N1 C25 1.500(7) .
C1 C2 1.390(8) .
C1 C11 1.409(7) .
C1 C12 1.491(7) .
C2 C3 1.400(7) .
C2 C13 1.480(7) .
C3 C4 1.381(7) .
C3 H1 0.9300 .
C4 C5 1.429(7) .
C4 C6 1.468(7) 3_556
C5 C6 1.410(7) .
C5 C11 1.419(7) .
C6 C7 1.380(7) .
C6 C4 1.468(7) 3_556
C7 C8 1.409(7) .
C7 H2 0.9300 .
C8 C9 1.390(7) .
C8 C19 1.487(7) .
C9 C11 1.432(7) .
C9 C10 1.482(7) .
C13 C18 1.382(9) .
C13 C14 1.389(9) .
C14 C15 1.379(9) .
C14 H3 0.9300 .
C15 C16 1.355(10) .
C15 H4 0.9300 .
C16 C17 1.386(10) .
C17 C18 1.388(8) .
C17 H5 0.9300 .
C18 H6 0.9300 .
C19 C24 1.393(8) .
C19 C20 1.398(8) .
C20 C21 1.389(8) .
C20 H7 0.9300 .
C21 C22 1.376(9) .
C21 H8 0.9300 .
C22 C23 1.379(9) .
C23 C24 1.386(8) .
C23 H9 0.9300 .
C24 H10 0.9300 .
C25 C28 1.478(12) .
C25 C26 1.532(11) .
C25 H11 0.9800 .
C26 C27 1.490(14) .
C26 H13 0.9700 .
C26 H14 0.9700 .
C27 H17 0.9600 .
C27 H18 0.9600 .
C27 H19 0.9600 .
C28 C29 1.444(14) .
C28 H15 0.9700 .
C28 H16 0.9700 .
C29 H20 0.9600 .
C29 H21 0.9600 .
C29 H22 0.9600 .
C30 H12 0.9800 .

loop_
_geom_torsion_atom_site_label_1
_geom_torsion_atom_site_label_2
_geom_torsion_atom_site_label_3
_geom_torsion_atom_site_label_4
_geom_torsion
_geom_torsion_site_symmetry_1
_geom_torsion_site_symmetry_4
C11 C1 C2 C3 3.0(8) . .
C12 C1 C2 C3 -171.4(5) . .
C11 C1 C2 C13 -178.6(5) . .
C12 C1 C2 C13 7.1(9) . .
C1 C2 C3 C4 2.0(9) . .
C13 C2 C3 C4 -176.5(5) . .
C2 C3 C4 C5 -3.9(9) . .
C2 C3 C4 C6 176.3(5) . 3_556
C3 C4 C5 C6 -179.9(5) . .
C6 C4 C5 C6 -0.1(8) 3_556 .
C3 C4 C5 C11 0.7(8) . .
C6 C4 C5 C11 -179.4(5) 3_556 .
C11 C5 C6 C7 -0.4(7) . .
C4 C5 C6 C7 -179.8(5) . .
C11 C5 C6 C4 179.4(5) . 3_556
C4 C5 C6 C4 0.1(8) . 3_556
C5 C6 C7 C8 -0.9(8) . .
C4 C6 C7 C8 179.2(5) 3_556 .
C6 C7 C8 C9 -0.5(8) . .
C6 C7 C8 C19 176.7(5) . .
C7 C8 C9 C11 3.1(8) . .
C19 C8 C9 C11 -173.8(5) . .
C7 C8 C9 C10 -171.9(5) . .
C19 C8 C9 C10 11.2(9) . .
C12 N1 C10 O2 171.7(6) . .
C25 N1 C10 O2 -6.3(9) . .
C12 N1 C10 C9 -9.6(8) . .
C25 N1 C10 C9 172.3(5) . .
C8 C9 C10 O2 14.6(9) . .
C11 C9 C10 O2 -160.4(5) . .
C8 C9 C10 N1 -164.0(5) . .
C11 C9 C10 N1 20.9(7) . .
C2 C1 C11 C5 -6.0(8) . .
C12 C1 C11 C5 168.4(5) . .
C2 C1 C11 C9 175.6(5) . .
C12 C1 C11 C9 -9.9(7) . .
C6 C5 C11 C1 -175.3(5) . .
C4 C5 C11 C1 4.1(7) . .
C6 C5 C11 C9 3.1(7) . .
C4 C5 C11 C9 -177.6(5) . .
C8 C9 C11 C1 173.9(5) . .
C10 C9 C11 C1 -11.0(7) . .
C8 C9 C11 C5 -4.4(8) . .
C10 C9 C11 C5 170.7(5) . .
C10 N1 C12 O1 168.9(6) . .
C25 N1 C12 O1 -13.1(9) . .
C10 N1 C12 C1 -11.0(8) . .
C25 N1 C12 C1 167.0(5) . .
C2 C1 C12 O1 15.7(9) . .
C11 C1 C12 O1 -158.8(5) . .
C2 C1 C12 N1 -164.5(5) . .
C11 C1 C12 N1 21.1(7) . .
C1 C2 C13 C18 61.1(9) . .
C3 C2 C13 C18 -120.4(7) . .
C1 C2 C13 C14 -123.7(7) . .
C3 C2 C13 C14 54.8(8) . .
C18 C13 C14 C15 -0.7(10) . .
C2 C13 C14 C15 -176.1(6) . .
C13 C14 C15 C16 1.4(11) . .
C14 C15 C16 C17 -1.4(11) . .
C14 C15 C16 Br1 177.5(5) . .
C15 C16 C17 C18 0.5(10) . .
Br1 C16 C17 C18 -178.3(5) . .
C14 C13 C18 C17 -0.2(9) . .
C2 C13 C18 C17 175.1(6) . .
C16 C17 C18 C13 0.2(10) . .
C9 C8 C19 C24 54.0(8) . .
C7 C8 C19 C24 -123.0(6) . .
C9 C8 C19 C20 -133.5(6) . .
C7 C8 C19 C20 49.5(7) . .
C24 C19 C20 C21 0.5(9) . .
C8 C19 C20 C21 -172.3(5) . .
C19 C20 C21 C22 2.1(9) . .
C20 C21 C22 C23 -3.7(9) . .
C20 C21 C22 Br2 176.5(5) . .
C21 C22 C23 C24 2.5(9) . .
Br2 C22 C23 C24 -177.6(4) . .
C22 C23 C24 C19 0.3(9) . .
C20 C19 C24 C23 -1.7(9) . .
C8 C19 C24 C23 170.9(5) . .
C12 N1 C25 C28 -65.9(8) . .
C10 N1 C25 C28 112.3(7) . .
C12 N1 C25 C26 67.1(8) . .
C10 N1 C25 C26 -114.8(7) . .
C28 C25 C26 C27 170.9(7) . .
N1 C25 C26 C27 40.1(9) . .
N1 C25 C28 C29 -53.4(10) . .
C26 C25 C28 C29 175.8(8) . .
